data_7247421
loop_
_publ_author_name
'Mao, Pan-Dong'
'Sun, Hui-Ying'
'Yan, Fei-Fei'
'Zhang, Shi-Hui'
'Li, Xin-Feng'
'Zhou, Ren-He'
'Zhang, Yi-Quan'
'Meng, Yin-Shan'
'Liu, Tao'

_publ_section_title
;
 Dinuclear and trinuclear cyano-bridged {DyIIIMIV} (M = W, Mo) single-ion
 magnets supported by pentadentate Schiff-base ligands
;
_journal_issue 43
_journal_name_full CrystEngComm
_journal_page_first 6030
_journal_page_last 6038
_journal_paper_doi 10.1039/D3CE00720K
_journal_volume 25
_journal_year 2023
_chemical_formula_moiety 'C29 H26 Dy N15 O5 W, 11(H2 O), 0.5(O)'
_chemical_formula_sum 'C29 H48 Dy N15 O16.5 W'
_chemical_formula_weight 1217.17
_space_group_crystal_system triclinic
_space_group_IT_number 2
_space_group_name_Hall '-P 1'
_space_group_name_H-M_alt 'P -1'
_atom_sites_solution_hydrogens mixed
_audit_creation_date 2023-05-11
_audit_creation_method
;
Olex2 1.3
(compiled Nov 21 2019 18:26:39 for OlexSys, GUI svn.r6003)
;
_audit_update_record
;
2023-05-11 deposited with the CCDC.	2023-09-20 downloaded from the CCDC.
;
_cell_angle_alpha 93.031(3)
_cell_angle_beta 95.698(3)
_cell_angle_gamma 108.135(3)
_cell_formula_units_Z 2
_cell_length_a 10.4246(11)
_cell_length_b 11.7295(11)
_cell_length_c 18.7320(19)
_cell_measurement_reflns_used 9263
_cell_measurement_temperature 120.0
_cell_measurement_theta_max 27.51
_cell_measurement_theta_min 2.50
_cell_volume 2157.4(4)
_computing_cell_refinement 'SAINT V8.40A (Bruker, 2019)'
_computing_data_reduction 'SAINT V8.40A (Bruker, 2019)'
_computing_molecular_graphics 'Olex2 1.3 (Dolomanov et al., 2009)'
_computing_publication_material 'Olex2 1.3 (Dolomanov et al., 2009)'
_computing_structure_refinement 'SHELXL 2018/3 (Sheldrick, 2015)'
_computing_structure_solution 'SHELXT 2014/5 (Sheldrick, 2014)'
_diffrn_ambient_temperature 120.0
_diffrn_measured_fraction_theta_full 0.995
_diffrn_measured_fraction_theta_max 0.992
_diffrn_measurement_device_type 'Bruker APEX-II CCD'
_diffrn_measurement_method '\f and \w scans'
_diffrn_radiation_type MoK\a
_diffrn_radiation_wavelength 0.71073
_diffrn_reflns_av_R_equivalents 0.0456
_diffrn_reflns_av_unetI/netI 0.0297
_diffrn_reflns_Laue_measured_fraction_full 0.995
_diffrn_reflns_Laue_measured_fraction_max 0.992
_diffrn_reflns_limit_h_max 13
_diffrn_reflns_limit_h_min -13
_diffrn_reflns_limit_k_max 11
_diffrn_reflns_limit_k_min -15
_diffrn_reflns_limit_l_max 24
_diffrn_reflns_limit_l_min -24
_diffrn_reflns_number 75085
_diffrn_reflns_point_group_measured_fraction_full 0.995
_diffrn_reflns_point_group_measured_fraction_max 0.992
_diffrn_reflns_theta_full 25.242
_diffrn_reflns_theta_max 27.561
_diffrn_reflns_theta_min 2.219
_exptl_absorpt_coefficient_mu 4.468
_exptl_absorpt_correction_T_max 0.7456
_exptl_absorpt_correction_T_min 0.5507
_exptl_absorpt_correction_type multi-scan
_exptl_absorpt_process_details
'SADABS-2016/2 (Bruker,2016/2) was used for absorption correction. wR2(int) was 0.1042 before and 0.0561 after correction. The Ratio of minimum to maximum transmission is 0.7386. The \l/2 correction factor is Not present.'
_exptl_crystal_colour 'metallic dark brown'
_exptl_crystal_colour_lustre metallic
_exptl_crystal_colour_modifier dark
_exptl_crystal_colour_primary brown
_exptl_crystal_density_diffrn 1.874
_exptl_crystal_description prism
_exptl_crystal_F_000 1198
_exptl_crystal_size_max 0.15
_exptl_crystal_size_mid 0.1
_exptl_crystal_size_min 0.1
_refine_diff_density_max 1.914
_refine_diff_density_min -1.808
_refine_diff_density_rms 0.159
_refine_ls_extinction_method none
_refine_ls_goodness_of_fit_ref 1.081
_refine_ls_hydrogen_treatment mixed
_refine_ls_matrix_type full
_refine_ls_number_parameters 595
_refine_ls_number_reflns 9909
_refine_ls_number_restraints 27
_refine_ls_restrained_S_all 1.100
_refine_ls_R_factor_all 0.0488
_refine_ls_R_factor_gt 0.0378
_refine_ls_shift/su_max 0.002
_refine_ls_shift/su_mean 0.000
_refine_ls_structure_factor_coef Fsqd
_refine_ls_weighting_details 'w=1/[\s^2^(Fo^2^)+(0.0230P)^2^+17.1708P] where P=(Fo^2^+2Fc^2^)/3'
_refine_ls_weighting_scheme calc
_refine_ls_wR_factor_gt 0.0800
_refine_ls_wR_factor_ref 0.0847
_reflns_Friedel_coverage 0.000
_reflns_number_gt 8395
_reflns_number_total 9909
_reflns_threshold_expression 'I > 2\s(I)'
_cod_data_source_file d3ce00720k2.cif
_cod_data_source_block 3
_cod_depositor_comments 'Adding full bibliography for 7247418--7247421.cif.'
_cod_original_formula_sum 'C29 H48 Dy N15 O16.50 W'
_cod_database_code 7247421
_shelx_shelxl_version_number 2018/3
_shelx_space_group_comment
;
The symmetry employed for this shelxl refinement is uniquely defined
by the following loop, which should always be used as a source of
symmetry information in preference to the above space-group names.
They are only intended as comments.
;
_olex2_refinement_description
;
1. Fixed Uiso
 At 1.2 times of:
  All C(H) groups, All N(H) groups
 At 1.5 times of:
  All C(H,H,H) groups, All O(H,H) groups
2. Restrained distances
 H15B-H16E_$1
 2 with sigma of 0.01
 H16E_$1-H15A
 2 with sigma of 0.02
 H15A-H17A
 2 with sigma of 0.01
 H15B-H17A
 2 with sigma of 0.01
 H6A-H7A
 2.1 with sigma of 0.01
 H6A-H7B
 2.1 with sigma of 0.01
 H13A-H16D
 2.1 with sigma of 0.01
 H8A-H15
 2.2 with sigma of 0.02
 O30-N1_$2
 3 with sigma of 0.02
3. Rigid bond restraints
 O17
 with sigma for 1-2 distances of 0.01 and sigma for 1-3 distances of 0.01
4. Uiso/Uaniso restraints and constraints
Uanis(O30) \\sim Ueq, Uanis(O13) \\sim Ueq: with sigma of 0.01 and sigma for
terminal atoms of 0.02
Uanis(O30) \\sim Ueq: with sigma of 0.01 and sigma for terminal atoms of 0.02
Uanis(O17) \\sim Ueq: with sigma of 0.01 and sigma for terminal atoms of 0.02
5. Rigid body (RIGU) restrains
 O17
 with sigma for 1-2 distances of 0.004 and sigma for 1-3 distances of 0.004
6. Others
 Fixed Sof: O30(0.5)
7.a Everything fixed:
 H16E, H16D, H17A, H17B
7.b Riding coordinates:
 O12(H12A,H12B), O13(H13A,H13B), O15(H15A,H15B)
7.c Free rotating group:
 O6(H6A,H6B), O7(H7A,H7B), O8(H8A,H8B), O9(H9B,H9C), O10(H10B,H10C), O11(H11A,
 H11B)
7.d Rotating group:
 O2(H2A,H2B), O4(H4A,H4B), O5(H5A,H5B)
7.e Aromatic/amide H refined with riding coordinates:
 C9(H9), C10(H10), C11(H11), C12(H12), C18(H18), C19(H19), C20(H20), C26(H26),
 C27(H27), C28(H28), C29(H29), N10(H10A), N15(H15)
7.f Idealised Me refined as rotating group:
 C16(H16A,H16B,H16C), C23(H23A,H23B,H23C)
;
_olex2_submission_special_instructions 'No special instructions were received'

loop_
_space_group_symop_operation_xyz
'x, y, z'
'-x, -y, -z'

loop_
_atom_site_label
_atom_site_type_symbol
_atom_site_fract_x
_atom_site_fract_y
_atom_site_fract_z
_atom_site_U_iso_or_equiv
_atom_site_adp_type
_atom_site_occupancy
_atom_site_site_symmetry_order
_atom_site_calc_flag
_atom_site_refinement_flags_posn
_atom_site_refinement_flags_adp
_atom_site_refinement_flags_occupancy
_atom_site_disorder_assembly
_atom_site_disorder_group
C1 C 0.8542(6) 0.6737(6) 0.8550(3) 0.0307(13) Uani 1 1 d . . . . .
C2 C 0.7304(5) 0.7926(6) 0.7794(3) 0.0271(12) Uani 1 1 d . . . . .
C3 C 0.8317(5) 0.5411(5) 0.7362(3) 0.0225(11) Uani 1 1 d . . . . .
C4 C 0.6734(5) 0.6418(5) 0.6675(3) 0.0200(10) Uani 1 1 d . . . . .
C5 C 0.4748(5) 0.6130(5) 0.7501(3) 0.0244(12) Uani 1 1 d . . . . .
C6 C 0.5987(6) 0.6449(6) 0.8765(3) 0.0331(14) Uani 1 1 d . . . . .
C7 C 0.6635(6) 0.4500(5) 0.8439(3) 0.0269(12) Uani 1 1 d . . . . .
C8 C 0.5585(5) 0.4340(5) 0.7138(3) 0.0196(10) Uani 1 1 d . . . . .
C9 C 0.1304(8) 0.4377(6) 0.8273(4) 0.0394(16) Uani 1 1 d . . . . .
H9 H 0.080774 0.428659 0.780802 0.047 Uiso 1 1 calc R U . . .
C10 C 0.1096(11) 0.5094(8) 0.8821(4) 0.060(2) Uani 1 1 d . . . . .
H10 H 0.044284 0.549950 0.873623 0.072 Uiso 1 1 calc R U . . .
C11 C 0.2724(9) 0.4711(8) 0.9605(4) 0.055(2) Uani 1 1 d . . . . .
H11 H 0.322360 0.484674 1.007172 0.066 Uiso 1 1 calc R U . . .
C12 C 0.2982(8) 0.3975(8) 0.9085(4) 0.049(2) Uani 1 1 d . . . . .
H12 H 0.365696 0.359819 0.918647 0.059 Uiso 1 1 calc R U . . .
C13 C 0.2245(5) 0.3789(5) 0.8408(3) 0.0234(11) Uani 1 1 d . . . . .
C14 C 0.2471(5) 0.3032(5) 0.7797(3) 0.0204(10) Uani 1 1 d . . . . .
C15 C 0.4050(6) 0.0889(5) 0.7491(3) 0.0268(12) Uani 1 1 d . . . . .
C16 C 0.4761(7) 0.0757(7) 0.8201(3) 0.0373(15) Uani 1 1 d . . . . .
H16A H 0.423791 0.001329 0.839142 0.056 Uiso 1 1 calc R U . . .
H16B H 0.484066 0.144774 0.854046 0.056 Uiso 1 1 calc R U . . .
H16C H 0.567103 0.072355 0.813724 0.056 Uiso 1 1 calc R U . . .
C17 C 0.4165(5) 0.0194(5) 0.6831(3) 0.0228(11) Uani 1 1 d . . . . .
C18 C 0.4808(6) -0.0689(6) 0.6868(3) 0.0307(13) Uani 1 1 d . . . . .
H18 H 0.524328 -0.081492 0.731272 0.037 Uiso 1 1 calc R U . . .
C19 C 0.4796(6) -0.1373(6) 0.6244(4) 0.0340(14) Uani 1 1 d . . . . .
H19 H 0.524689 -0.196357 0.625213 0.041 Uiso 1 1 calc R U . . .
C20 C 0.4128(6) -0.1196(5) 0.5611(3) 0.0269(12) Uani 1 1 d . . . . .
H20 H 0.409319 -0.167218 0.517892 0.032 Uiso 1 1 calc R U . . .
C21 C 0.3497(5) -0.0301(5) 0.5613(3) 0.0209(11) Uani 1 1 d . . . . .
C22 C 0.2681(5) -0.0126(5) 0.4961(3) 0.0208(11) Uani 1 1 d . . . . .
C23 C 0.2528(6) -0.0879(5) 0.4264(3) 0.0284(12) Uani 1 1 d . . . . .
H23A H 0.335711 -0.109377 0.422669 0.043 Uiso 1 1 calc R U . . .
H23B H 0.237663 -0.042060 0.385969 0.043 Uiso 1 1 calc R U . . .
H23C H 0.175074 -0.161500 0.425124 0.043 Uiso 1 1 calc R U . . .
C24 C 0.0935(5) 0.1821(5) 0.4582(3) 0.0172(10) Uani 1 1 d . . . . .
C25 C 0.0062(5) 0.2085(5) 0.3968(3) 0.0191(10) Uani 1 1 d . . . . .
C26 C -0.0716(6) 0.2826(6) 0.4103(4) 0.0300(13) Uani 1 1 d . . . . .
H26 H -0.068476 0.317185 0.457699 0.036 Uiso 1 1 calc R U . . .
C27 C -0.1531(6) 0.3053(6) 0.3541(4) 0.0389(16) Uani 1 1 d . . . . .
H27 H -0.206679 0.355858 0.362728 0.047 Uiso 1 1 calc R U . . .
C28 C -0.0799(6) 0.1893(6) 0.2719(3) 0.0335(14) Uani 1 1 d . . . . .
H28 H -0.082536 0.158962 0.223602 0.040 Uiso 1 1 calc R U . . .
C29 C 0.0039(5) 0.1641(5) 0.3263(3) 0.0264(12) Uani 1 1 d . . . . .
H29 H 0.059681 0.116558 0.315529 0.032 Uiso 1 1 calc R U . . .
Dy1 Dy 0.27323(2) 0.22820(2) 0.61225(2) 0.01492(6) Uani 1 1 d . . . . .
N1 N 0.9486(5) 0.7148(5) 0.8966(3) 0.0423(15) Uani 1 1 d . . . . .
N2 N 0.7609(5) 0.8960(5) 0.7817(3) 0.0345(12) Uani 1 1 d . . . . .
N3 N 0.9097(5) 0.5050(4) 0.7124(3) 0.0281(11) Uani 1 1 d . . . . .
N4 N 0.6653(5) 0.6600(4) 0.6080(3) 0.0254(10) Uani 1 1 d . . . . .
N5 N 0.3689(5) 0.6200(5) 0.7323(3) 0.0324(12) Uani 1 1 d . . . . .
N6 N 0.5603(6) 0.6726(6) 0.9275(3) 0.0457(15) Uani 1 1 d . . . . .
N7 N 0.6586(6) 0.3712(5) 0.8786(3) 0.0386(13) Uani 1 1 d . . . . .
N8 N 0.4948(4) 0.3498(4) 0.6773(2) 0.0225(9) Uani 1 1 d . . . . .
N9 N 0.1790(8) 0.5230(6) 0.9463(3) 0.0512(18) Uani 1 1 d . . . . .
N10 N 0.3076(5) 0.2211(5) 0.7971(3) 0.0254(10) Uani 1 1 d . . . . .
H10A H 0.331619 0.209743 0.841894 0.030 Uiso 1 1 calc R U . . .
N11 N 0.3286(4) 0.1559(4) 0.7382(3) 0.0227(9) Uani 1 1 d . . . . .
N12 N 0.3564(4) 0.0415(4) 0.6211(3) 0.0203(9) Uani 1 1 d . . . . .
N13 N 0.2091(4) 0.0685(4) 0.5054(2) 0.0193(9) Uani 1 1 d . . . . .
N14 N 0.1261(4) 0.0830(4) 0.4458(2) 0.0194(9) Uani 1 1 d . . . . .
N15 N -0.1572(5) 0.2568(5) 0.2878(3) 0.0351(13) Uani 1 1 d . . . . .
H15 H -0.212989 0.269589 0.253027 0.042 Uiso 1 1 calc DR U . . .
O1 O 0.2156(3) 0.3206(3) 0.71716(19) 0.0197(7) Uani 1 1 d . . . . .
O2 O 0.2767(4) 0.4371(3) 0.6031(2) 0.0230(8) Uani 1 1 d . . . . .
H2A H 0.316064 0.466624 0.564778 0.034 Uiso 1 1 d R U . . .
H2B H 0.323153 0.483513 0.642408 0.034 Uiso 1 1 d R U . . .
O3 O 0.1278(4) 0.2541(3) 0.5146(2) 0.0216(8) Uani 1 1 d . . . . .
O4 O 0.4308(4) 0.2880(3) 0.5260(2) 0.0219(8) Uani 1 1 d . . . . .
H4A H 0.501769 0.352857 0.543730 0.033 Uiso 1 1 d R U . . .
H4B H 0.390417 0.306795 0.485660 0.033 Uiso 1 1 d R U . . .
O5 O 0.0637(4) 0.1069(3) 0.6371(2) 0.0247(8) Uani 1 1 d . . . . .
H5A H 0.066224 0.069928 0.680859 0.037 Uiso 1 1 d R U . . .
H5B H 0.026233 0.038758 0.603868 0.037 Uiso 1 1 d R U . . .
W1 W 0.67402(2) 0.59861(2) 0.77839(2) 0.01903(6) Uani 1 1 d . . . . .
O6 O -0.0540(5) 0.1217(4) 0.7563(3) 0.0426(12) Uani 1 1 d G . . . .
H6A H -0.107418 0.165691 0.755781 0.064 Uiso 1 1 d DG U . . .
H6B H -0.098697 0.055902 0.773891 0.064 Uiso 1 1 d G U . . .
O7 O -0.2092(17) 0.2374(10) 0.7556(6) 0.207(8) Uani 1 1 d G . . . .
H7A H -0.215661 0.273310 0.796319 0.310 Uiso 1 1 d DG U . . .
H7B H -0.210507 0.284552 0.721430 0.310 Uiso 1 1 d DG U . . .
O8 O -0.3135(9) 0.2235(7) 0.1511(5) 0.098(3) Uani 1 1 d G . . A -1
H8A H -0.235283 0.232272 0.135649 0.148 Uiso 1 1 d DG U . A -1
H8B H -0.355212 0.257057 0.120327 0.148 Uiso 1 1 d G U . A -1
O9 O 0.2945(4) 0.5512(4) 0.4732(2) 0.0275(9) Uani 1 1 d G . . . .
H9B H 0.220221 0.567223 0.459671 0.041 Uiso 1 1 d G U . . .
H9C H 0.290169 0.488410 0.445014 0.041 Uiso 1 1 d G U . . .
O10 O 0.9475(4) 0.3963(4) 0.5810(3) 0.0370(10) Uani 1 1 d G . . . .
H10B H 0.951428 0.428434 0.624568 0.056 Uiso 1 1 d G U . . .
H10C H 1.026863 0.391316 0.574088 0.056 Uiso 1 1 d G U . . .
O11 O 0.0983(7) 0.6648(7) 1.0372(4) 0.083(2) Uani 1 1 d G . . . .
H11A H 0.172246 0.726063 1.039841 0.124 Uiso 1 1 d G U . . .
H11B H 0.048397 0.672962 0.998989 0.124 Uiso 1 1 d G U . . .
O12 O 0.4099(9) 0.7822(8) 1.0006(5) 0.107(3) Uani 1 1 d . . . . .
H12A H 0.372224 0.745713 1.036134 0.160 Uiso 1 1 d R U . . .
H12B H 0.461924 0.744223 0.983874 0.160 Uiso 1 1 d R U . . .
O13 O 0.3712(8) 0.9720(11) 0.9847(5) 0.138(4) Uani 1 1 d . U . B -1
H13A H 0.398992 1.043346 0.969495 0.207 Uiso 1 1 d DR U . B -1
H13B H 0.400632 0.983326 1.030485 0.207 Uiso 1 1 d R U . B -1
O15 O -0.0283(5) 0.8502(9) 1.0310(5) 0.186(6) Uani 1 1 d . . . . .
H15A H -0.041159 0.918379 1.022353 0.278 Uiso 1 1 d DR U . . .
H15B H -0.038399 0.837229 1.075713 0.278 Uiso 1 1 d DR U . . .
O16 O 0.2698(14) 1.1265(14) 0.9287(7) 0.219(8) Uani 1 1 d . . . . .
H16E H 0.213880 1.142360 0.956260 0.329 Uiso 1 1 d . U . . .
H16D H 0.230030 1.055530 0.908910 0.329 Uiso 1 1 d D U . . .
O17 O 0.2149(15) 0.9468(17) 1.0856(7) 0.221(7) Uani 1 1 d . U . . .
H17A H 0.136050 0.954970 1.082200 0.331 Uiso 1 1 d D U . . .
H17B H 0.270570 1.024860 1.095140 0.331 Uiso 1 1 d . U . . .
O30 O 0.2289(18) 0.873(2) 0.9278(15) 0.166(9) Uani 0.5 1 d D U P C -1
H9A H 0.171(9) 0.574(8) 0.974(5) 0.06(3) Uiso 1 1 d . . . . .

loop_
_atom_site_aniso_label
_atom_site_aniso_U_11
_atom_site_aniso_U_22
_atom_site_aniso_U_33
_atom_site_aniso_U_23
_atom_site_aniso_U_13
_atom_site_aniso_U_12
C1 0.023(3) 0.033(3) 0.036(3) -0.006(3) -0.005(2) 0.013(2)
C2 0.018(3) 0.031(3) 0.032(3) 0.002(2) 0.001(2) 0.007(2)
C3 0.015(2) 0.021(3) 0.029(3) 0.001(2) 0.000(2) 0.003(2)
C4 0.018(2) 0.020(3) 0.023(3) 0.006(2) 0.004(2) 0.007(2)
C5 0.014(2) 0.025(3) 0.032(3) 0.007(2) 0.005(2) 0.003(2)
C6 0.029(3) 0.043(4) 0.032(3) 0.006(3) 0.009(2) 0.015(3)
C7 0.031(3) 0.027(3) 0.023(3) 0.001(2) -0.002(2) 0.011(2)
C8 0.013(2) 0.026(3) 0.021(3) 0.008(2) 0.0026(19) 0.007(2)
C9 0.061(4) 0.038(4) 0.030(3) 0.001(3) 0.001(3) 0.032(3)
C10 0.113(8) 0.054(5) 0.037(4) 0.003(4) 0.011(4) 0.062(5)
C11 0.059(5) 0.079(6) 0.025(3) -0.008(4) 0.008(3) 0.020(5)
C12 0.047(4) 0.081(6) 0.025(3) -0.005(3) 0.002(3) 0.031(4)
C13 0.025(3) 0.022(3) 0.023(3) 0.002(2) 0.009(2) 0.004(2)
C14 0.016(2) 0.018(3) 0.025(3) 0.002(2) 0.003(2) 0.0028(19)
C15 0.027(3) 0.029(3) 0.030(3) 0.015(2) 0.009(2) 0.013(2)
C16 0.044(4) 0.046(4) 0.035(3) 0.019(3) 0.009(3) 0.029(3)
C17 0.017(2) 0.021(3) 0.031(3) 0.010(2) 0.009(2) 0.005(2)
C18 0.026(3) 0.035(4) 0.039(3) 0.017(3) 0.011(2) 0.017(3)
C19 0.032(3) 0.029(3) 0.051(4) 0.014(3) 0.014(3) 0.020(3)
C20 0.028(3) 0.016(3) 0.041(3) 0.004(2) 0.010(2) 0.010(2)
C21 0.016(2) 0.017(3) 0.031(3) 0.004(2) 0.010(2) 0.006(2)
C22 0.015(2) 0.016(3) 0.030(3) 0.000(2) 0.006(2) 0.0011(19)
C23 0.027(3) 0.022(3) 0.038(3) -0.002(2) 0.010(2) 0.010(2)
C24 0.012(2) 0.016(2) 0.023(3) 0.001(2) 0.0035(18) 0.0027(18)
C25 0.011(2) 0.015(2) 0.027(3) 0.000(2) 0.0008(19) 0.0002(18)
C26 0.025(3) 0.028(3) 0.040(3) 0.003(3) 0.003(2) 0.011(2)
C27 0.024(3) 0.036(4) 0.057(4) 0.011(3) -0.002(3) 0.012(3)
C28 0.027(3) 0.035(4) 0.029(3) 0.007(3) -0.003(2) -0.003(3)
C29 0.021(3) 0.024(3) 0.029(3) 0.000(2) 0.001(2) 0.000(2)
Dy1 0.01167(11) 0.01180(12) 0.02086(12) 0.00077(9) 0.00117(8) 0.00349(8)
N1 0.031(3) 0.043(3) 0.050(3) -0.021(3) -0.015(2) 0.018(3)
N2 0.028(3) 0.022(3) 0.051(3) -0.001(2) 0.001(2) 0.006(2)
N3 0.022(2) 0.025(3) 0.035(3) -0.001(2) 0.000(2) 0.006(2)
N4 0.021(2) 0.022(2) 0.033(3) 0.004(2) 0.0045(19) 0.0066(19)
N5 0.022(2) 0.031(3) 0.046(3) 0.010(2) -0.001(2) 0.011(2)
N6 0.053(4) 0.055(4) 0.043(3) 0.008(3) 0.022(3) 0.032(3)
N7 0.054(4) 0.036(3) 0.025(3) 0.002(2) -0.001(2) 0.016(3)
N8 0.017(2) 0.024(2) 0.024(2) 0.0044(19) -0.0007(17) 0.0041(18)
N9 0.085(5) 0.037(4) 0.034(3) -0.004(3) 0.022(3) 0.020(3)
N10 0.027(2) 0.034(3) 0.022(2) 0.007(2) 0.0062(19) 0.017(2)
N11 0.019(2) 0.023(2) 0.028(2) 0.0052(19) 0.0068(18) 0.0077(18)
N12 0.0145(19) 0.016(2) 0.032(2) 0.0066(18) 0.0085(17) 0.0047(17)
N13 0.0140(19) 0.016(2) 0.028(2) 0.0026(18) 0.0044(17) 0.0052(16)
N14 0.015(2) 0.016(2) 0.026(2) -0.0008(18) 0.0019(17) 0.0046(16)
N15 0.020(2) 0.033(3) 0.042(3) 0.013(2) -0.010(2) -0.003(2)
O1 0.0177(17) 0.0194(19) 0.0194(18) -0.0020(14) -0.0010(14) 0.0038(14)
O2 0.0265(19) 0.0147(18) 0.026(2) 0.0002(15) -0.0017(15) 0.0054(15)
O3 0.0194(17) 0.022(2) 0.0240(19) -0.0038(15) -0.0001(14) 0.0088(15)
O4 0.0172(17) 0.0195(19) 0.026(2) 0.0034(15) 0.0024(14) 0.0014(15)
O5 0.0178(17) 0.021(2) 0.029(2) -0.0060(16) 0.0076(15) -0.0027(15)
W1 0.01262(10) 0.02135(12) 0.02228(11) 0.00140(8) 0.00011(7) 0.00493(8)
O6 0.048(3) 0.028(2) 0.048(3) -0.002(2) 0.026(2) 0.001(2)
O7 0.284(17) 0.128(10) 0.101(8) 0.030(7) 0.017(10) -0.090(10)
O8 0.121(7) 0.056(5) 0.107(6) 0.013(4) -0.042(5) 0.030(5)
O9 0.025(2) 0.022(2) 0.035(2) 0.0021(17) 0.0023(17) 0.0076(16)
O10 0.031(2) 0.042(3) 0.042(3) -0.003(2) 0.0034(19) 0.019(2)
O11 0.066(4) 0.105(6) 0.074(5) -0.052(4) -0.013(3) 0.038(4)
O12 0.114(7) 0.097(7) 0.117(7) 0.016(5) 0.040(6) 0.038(5)
O13 0.103(7) 0.210(11) 0.111(7) 0.085(7) 0.030(5) 0.046(7)
O15 0.124(9) 0.200(13) 0.171(11) -0.085(9) 0.082(8) -0.040(8)
O16 0.288(14) 0.339(17) 0.221(12) 0.246(13) 0.224(12) 0.278(14)
O17 0.179(11) 0.343(16) 0.128(9) -0.088(10) 0.021(8) 0.082(11)
O30 0.150(15) 0.159(16) 0.185(17) 0.022(14) -0.002(13) 0.050(13)

loop_
_atom_type_symbol
_atom_type_description
_atom_type_scat_dispersion_real
_atom_type_scat_dispersion_imag
_atom_type_scat_source
C C 0.0033 0.0016 'International Tables Vol C Tables 4.2.6.8 and 6.1.1.4'
H H 0.0000 0.0000 'International Tables Vol C Tables 4.2.6.8 and 6.1.1.4'
Dy Dy -0.1892 4.4098 'International Tables Vol C Tables 4.2.6.8 and 6.1.1.4'
N N 0.0061 0.0033 'International Tables Vol C Tables 4.2.6.8 and 6.1.1.4'
O O 0.0106 0.0060 'International Tables Vol C Tables 4.2.6.8 and 6.1.1.4'
W W -0.8490 6.8722 'International Tables Vol C Tables 4.2.6.8 and 6.1.1.4'

loop_
_geom_angle_atom_site_label_1
_geom_angle_atom_site_label_2
_geom_angle_atom_site_label_3
_geom_angle
_geom_angle_site_symmetry_1
_geom_angle_site_symmetry_3
_geom_angle_publ_flag
N1 C1 W1 178.6(6) . . ?
N2 C2 W1 178.4(5) . . ?
N3 C3 W1 176.3(5) . . ?
N4 C4 W1 175.9(5) . . ?
N5 C5 W1 177.5(5) . . ?
N6 C6 W1 178.0(6) . . ?
N7 C7 W1 179.7(6) . . ?
N8 C8 W1 176.8(5) . . ?
C10 C9 H9 120.7 . . ?
C10 C9 C13 118.7(7) . . ?
C13 C9 H9 120.7 . . ?
C9 C10 H10 119.6 . . ?
N9 C10 C9 120.9(7) . . ?
N9 C10 H10 119.6 . . ?
C12 C11 H11 119.8 . . ?
N9 C11 H11 119.8 . . ?
N9 C11 C12 120.3(7) . . ?
C11 C12 H12 120.5 . . ?
C11 C12 C13 119.0(7) . . ?
C13 C12 H12 120.5 . . ?
C9 C13 C12 119.0(6) . . ?
C9 C13 C14 117.5(5) . . ?
C12 C13 C14 123.4(6) . . ?
N10 C14 C13 116.6(5) . . ?
O1 C14 C13 120.2(5) . . ?
O1 C14 N10 123.2(5) . . ?
C17 C15 C16 120.2(5) . . ?
N11 C15 C16 126.1(6) . . ?
N11 C15 C17 113.7(5) . . ?
C15 C16 H16A 109.5 . . ?
C15 C16 H16B 109.5 . . ?
C15 C16 H16C 109.5 . . ?
H16A C16 H16B 109.5 . . ?
H16A C16 H16C 109.5 . . ?
H16B C16 H16C 109.5 . . ?
C18 C17 C15 121.0(5) . . ?
N12 C17 C15 116.4(5) . . ?
N12 C17 C18 122.5(5) . . ?
C17 C18 H18 120.7 . . ?
C19 C18 C17 118.6(6) . . ?
C19 C18 H18 120.7 . . ?
C18 C19 H19 120.2 . . ?
C20 C19 C18 119.5(5) . . ?
C20 C19 H19 120.2 . . ?
C19 C20 H20 120.5 . . ?
C19 C20 C21 119.0(6) . . ?
C21 C20 H20 120.5 . . ?
C20 C21 C22 121.4(5) . . ?
N12 C21 C20 121.9(5) . . ?
N12 C21 C22 116.6(5) . . ?
C21 C22 C23 121.2(5) . . ?
N13 C22 C21 114.6(5) . . ?
N13 C22 C23 124.1(5) . . ?
C22 C23 H23A 109.5 . . ?
C22 C23 H23B 109.5 . . ?
C22 C23 H23C 109.5 . . ?
H23A C23 H23B 109.5 . . ?
H23A C23 H23C 109.5 . . ?
H23B C23 H23C 109.5 . . ?
N14 C24 C25 114.2(4) . . ?
O3 C24 C25 118.4(4) . . ?
O3 C24 N14 127.4(5) . . ?
C26 C25 C24 119.3(5) . . ?
C29 C25 C24 121.9(5) . . ?
C29 C25 C26 118.8(5) . . ?
C25 C26 H26 120.4 . . ?
C27 C26 C25 119.2(6) . . ?
C27 C26 H26 120.4 . . ?
C26 C27 H27 119.9 . . ?
N15 C27 C26 120.2(6) . . ?
N15 C27 H27 119.9 . . ?
C29 C28 H28 120.2 . . ?
N15 C28 H28 120.2 . . ?
N15 C28 C29 119.5(6) . . ?
C25 C29 H29 120.2 . . ?
C28 C29 C25 119.6(6) . . ?
C28 C29 H29 120.2 . . ?
N8 Dy1 N11 66.03(15) . . ?
N8 Dy1 N12 87.71(15) . . ?
N8 Dy1 N13 131.93(14) . . ?
N12 Dy1 N11 59.68(14) . . ?
N13 Dy1 N11 116.11(14) . . ?
N13 Dy1 N12 61.12(14) . . ?
O1 Dy1 N8 75.90(14) . . ?
O1 Dy1 N11 61.69(13) . . ?
O1 Dy1 N12 120.82(13) . . ?
O1 Dy1 N13 150.67(13) . . ?
O1 Dy1 O2 65.20(13) . . ?
O2 Dy1 N8 75.82(14) . . ?
O2 Dy1 N11 119.90(14) . . ?
O2 Dy1 N12 160.73(13) . . ?
O2 Dy1 N13 123.95(13) . . ?
O3 Dy1 N8 135.39(14) . . ?
O3 Dy1 N11 154.55(13) . . ?
O3 Dy1 N12 124.10(14) . . ?
O3 Dy1 N13 63.13(13) . . ?
O3 Dy1 O1 105.62(12) . . ?
O3 Dy1 O2 65.68(12) . . ?
O3 Dy1 O4 79.73(13) . . ?
O4 Dy1 N8 71.81(14) . . ?
O4 Dy1 N11 125.05(13) . . ?
O4 Dy1 N12 85.69(13) . . ?
O4 Dy1 N13 70.32(13) . . ?
O4 Dy1 O1 137.00(13) . . ?
O4 Dy1 O2 79.76(13) . . ?
O5 Dy1 N8 139.05(14) . . ?
O5 Dy1 N11 76.60(14) . . ?
O5 Dy1 N12 87.54(14) . . ?
O5 Dy1 N13 79.09(13) . . ?
O5 Dy1 O1 71.94(12) . . ?
O5 Dy1 O2 111.44(13) . . ?
O5 Dy1 O3 78.43(14) . . ?
O5 Dy1 O4 148.06(13) . . ?
C8 N8 Dy1 149.0(4) . . ?
C10 N9 H9A 116(7) . . ?
C11 N9 C10 122.1(7) . . ?
C11 N9 H9A 121(7) . . ?
C14 N10 H10A 123.1 . . ?
C14 N10 N11 113.8(4) . . ?
N11 N10 H10A 123.1 . . ?
C15 N11 Dy1 123.5(4) . . ?
C15 N11 N10 118.0(5) . . ?
N10 N11 Dy1 115.8(3) . . ?
C17 N12 C21 118.3(5) . . ?
C17 N12 Dy1 121.6(4) . . ?
C21 N12 Dy1 119.9(4) . . ?
C22 N13 Dy1 124.4(4) . . ?
C22 N13 N14 115.9(4) . . ?
N14 N13 Dy1 118.3(3) . . ?
C24 N14 N13 109.4(4) . . ?
C27 N15 C28 122.5(5) . . ?
C27 N15 H15 118.7 . . ?
C28 N15 H15 118.7 . . ?
C14 O1 Dy1 124.8(3) . . ?
Dy1 O2 H2A 110.7 . . ?
Dy1 O2 H2B 110.4 . . ?
H2A O2 H2B 108.3 . . ?
C24 O3 Dy1 121.7(3) . . ?
Dy1 O4 H4A 111.2 . . ?
Dy1 O4 H4B 110.8 . . ?
H4A O4 H4B 108.0 . . ?
Dy1 O5 H5A 114.4 . . ?
Dy1 O5 H5B 112.8 . . ?
H5A O5 H5B 100.7 . . ?
C1 W1 C2 72.8(2) . . ?
C1 W1 C3 73.8(2) . . ?
C1 W1 C4 120.8(2) . . ?
C1 W1 C6 75.4(2) . . ?
C1 W1 C7 78.5(2) . . ?
C2 W1 C4 72.7(2) . . ?
C2 W1 C6 78.5(2) . . ?
C2 W1 C7 144.8(2) . . ?
C3 W1 C2 108.5(2) . . ?
C3 W1 C4 73.7(2) . . ?
C3 W1 C6 144.4(2) . . ?
C3 W1 C7 81.9(2) . . ?
C4 W1 C6 139.2(2) . . ?
C4 W1 C7 141.4(2) . . ?
C5 W1 C1 141.5(2) . . ?
C5 W1 C2 81.5(2) . . ?
C5 W1 C3 143.0(2) . . ?
C5 W1 C4 75.9(2) . . ?
C5 W1 C6 71.6(2) . . ?
C5 W1 C7 110.8(2) . . ?
C5 W1 C8 74.0(2) . . ?
C7 W1 C6 74.8(2) . . ?
C8 W1 C1 141.3(2) . . ?
C8 W1 C2 142.3(2) . . ?
C8 W1 C3 77.70(19) . . ?
C8 W1 C4 73.8(2) . . ?
C8 W1 C6 118.6(2) . . ?
C8 W1 C7 72.0(2) . . ?
H6A O6 H6B 104.8 . . ?
H7A O7 H7B 109.5 . . ?
H8A O8 H8B 104.5 . . ?
H9B O9 H9C 104.7 . . ?
H10B O10 H10C 109.4 . . ?
H11A O11 H11B 104.5 . . ?
H12A O12 H12B 109.5 . . ?
H13A O13 H13B 104.4 . . ?
H15A O15 H15B 109.4 . . ?
H16E O16 H16D 106.1 . . ?
H17A O17 H17B 102.0 . . ?

loop_
_geom_bond_atom_site_label_1
_geom_bond_atom_site_label_2
_geom_bond_distance
_geom_bond_site_symmetry_2
_geom_bond_publ_flag
C1 N1 1.149(8) . ?
C1 W1 2.160(6) . ?
C2 N2 1.152(8) . ?
C2 W1 2.164(6) . ?
C3 N3 1.143(7) . ?
C3 W1 2.162(5) . ?
C4 N4 1.144(7) . ?
C4 W1 2.165(5) . ?
C5 N5 1.151(7) . ?
C5 W1 2.152(5) . ?
C6 N6 1.142(8) . ?
C6 W1 2.176(6) . ?
C7 N7 1.150(8) . ?
C7 W1 2.165(6) . ?
C8 N8 1.147(7) . ?
C8 W1 2.158(5) . ?
C9 H9 0.9500 . ?
C9 C10 1.370(9) . ?
C9 C13 1.376(8) . ?
C10 H10 0.9500 . ?
C10 N9 1.316(11) . ?
C11 H11 0.9500 . ?
C11 C12 1.370(10) . ?
C11 N9 1.313(11) . ?
C12 H12 0.9500 . ?
C12 C13 1.385(9) . ?
C13 C14 1.493(7) . ?
C14 N10 1.342(7) . ?
C14 O1 1.231(6) . ?
C15 C16 1.498(8) . ?
C15 C17 1.479(8) . ?
C15 N11 1.291(7) . ?
C16 H16A 0.9800 . ?
C16 H16B 0.9800 . ?
C16 H16C 0.9800 . ?
C17 C18 1.399(8) . ?
C17 N12 1.341(7) . ?
C18 H18 0.9500 . ?
C18 C19 1.378(9) . ?
C19 H19 0.9500 . ?
C19 C20 1.374(9) . ?
C20 H20 0.9500 . ?
C20 C21 1.401(7) . ?
C21 C22 1.478(8) . ?
C21 N12 1.347(7) . ?
C22 C23 1.504(8) . ?
C22 N13 1.297(7) . ?
C23 H23A 0.9800 . ?
C23 H23B 0.9800 . ?
C23 H23C 0.9800 . ?
C24 C25 1.501(7) . ?
C24 N14 1.324(6) . ?
C24 O3 1.265(6) . ?
C25 C26 1.391(8) . ?
C25 C29 1.389(8) . ?
C26 H26 0.9500 . ?
C26 C27 1.376(9) . ?
C27 H27 0.9500 . ?
C27 N15 1.330(9) . ?
C28 H28 0.9500 . ?
C28 C29 1.379(8) . ?
C28 N15 1.336(9) . ?
C29 H29 0.9500 . ?
Dy1 N8 2.462(4) . ?
Dy1 N11 2.619(5) . ?
Dy1 N12 2.602(4) . ?
Dy1 N13 2.553(4) . ?
Dy1 O1 2.411(4) . ?
Dy1 O2 2.454(4) . ?
Dy1 O3 2.353(4) . ?
Dy1 O4 2.394(4) . ?
Dy1 O5 2.313(4) . ?
N9 H9A 0.80(9) . ?
N10 H10A 0.8800 . ?
N10 N11 1.385(6) . ?
N13 N14 1.393(6) . ?
N15 H15 0.8800 . ?
O2 H2A 0.8946 . ?
O2 H2B 0.8923 . ?
O4 H4A 0.8999 . ?
O4 H4B 0.8994 . ?
O5 H5A 0.9498 . ?
O5 H5B 0.9396 . ?
O6 H6A 0.8686 . ?
O6 H6B 0.8689 . ?
O7 H7A 0.8702 . ?
O7 H7B 0.8697 . ?
O8 H8A 0.8702 . ?
O8 H8B 0.8701 . ?
O9 H9B 0.8699 . ?
O9 H9C 0.8689 . ?
O10 H10B 0.8716 . ?
O10 H10C 0.8691 . ?
O11 H11A 0.8701 . ?
O11 H11B 0.8701 . ?
O12 H12A 0.8703 . ?
O12 H12B 0.8717 . ?
O13 H13A 0.8697 . ?
O13 H13B 0.8698 . ?
O15 H15A 0.8717 . ?
O15 H15B 0.8690 . ?
O16 H16E 0.8706 . ?
O16 H16D 0.8510 . ?
O17 H17A 0.8539 . ?
O17 H17B 0.9160 . ?

loop_
_geom_torsion_atom_site_label_1
_geom_torsion_atom_site_label_2
_geom_torsion_atom_site_label_3
_geom_torsion_atom_site_label_4
_geom_torsion
_geom_torsion_site_symmetry_1
_geom_torsion_site_symmetry_2
_geom_torsion_site_symmetry_3
_geom_torsion_site_symmetry_4
_geom_torsion_publ_flag
C9 C10 N9 C11 1.4(14) . . . . ?
C9 C13 C14 N10 -161.7(6) . . . . ?
C9 C13 C14 O1 21.1(8) . . . . ?
C10 C9 C13 C12 -2.2(11) . . . . ?
C10 C9 C13 C14 -178.8(7) . . . . ?
C11 C12 C13 C9 1.9(11) . . . . ?
C11 C12 C13 C14 178.3(7) . . . . ?
C12 C11 N9 C10 -1.8(14) . . . . ?
C12 C13 C14 N10 21.9(8) . . . . ?
C12 C13 C14 O1 -155.3(6) . . . . ?
C13 C9 C10 N9 0.6(13) . . . . ?
C13 C14 N10 N11 -178.5(4) . . . . ?
C13 C14 O1 Dy1 170.7(3) . . . . ?
C14 N10 N11 C15 169.2(5) . . . . ?
C14 N10 N11 Dy1 7.2(6) . . . . ?
C15 C17 C18 C19 175.1(5) . . . . ?
C15 C17 N12 C21 -171.9(5) . . . . ?
C15 C17 N12 Dy1 13.7(6) . . . . ?
C16 C15 C17 C18 7.1(8) . . . . ?
C16 C15 C17 N12 -176.3(5) . . . . ?
C16 C15 N11 Dy1 159.5(5) . . . . ?
C16 C15 N11 N10 -1.0(9) . . . . ?
C17 C15 N11 Dy1 -21.8(7) . . . . ?
C17 C15 N11 N10 177.7(4) . . . . ?
C17 C18 C19 C20 -1.8(9) . . . . ?
C18 C17 N12 C21 4.7(7) . . . . ?
C18 C17 N12 Dy1 -169.8(4) . . . . ?
C18 C19 C20 C21 1.4(9) . . . . ?
C19 C20 C21 C22 -175.6(5) . . . . ?
C19 C20 C21 N12 2.1(8) . . . . ?
C20 C21 C22 C23 -1.8(8) . . . . ?
C20 C21 C22 N13 176.0(5) . . . . ?
C20 C21 N12 C17 -5.1(7) . . . . ?
C20 C21 N12 Dy1 169.5(4) . . . . ?
C21 C22 N13 Dy1 16.6(6) . . . . ?
C21 C22 N13 N14 -177.0(4) . . . . ?
C22 C21 N12 C17 172.7(4) . . . . ?
C22 C21 N12 Dy1 -12.7(6) . . . . ?
C22 N13 N14 C24 -168.3(4) . . . . ?
C23 C22 N13 Dy1 -165.7(4) . . . . ?
C23 C22 N13 N14 0.7(7) . . . . ?
C24 C25 C26 C27 -179.0(5) . . . . ?
C24 C25 C29 C28 178.9(5) . . . . ?
C25 C24 N14 N13 178.7(4) . . . . ?
C25 C24 O3 Dy1 -176.9(3) . . . . ?
C25 C26 C27 N15 0.0(9) . . . . ?
C26 C25 C29 C28 -3.1(8) . . . . ?
C26 C27 N15 C28 -2.9(10) . . . . ?
C29 C25 C26 C27 2.9(8) . . . . ?
C29 C28 N15 C27 2.7(9) . . . . ?
Dy1 N13 N14 C24 -1.1(5) . . . . ?
N9 C11 C12 C13 0.1(13) . . . . ?
N10 C14 O1 Dy1 -6.3(7) . . . . ?
N11 C15 C17 C18 -171.7(5) . . . . ?
N11 C15 C17 N12 4.9(7) . . . . ?
N12 C17 C18 C19 -1.4(8) . . . . ?
N12 C21 C22 C23 -179.6(5) . . . . ?
N12 C21 C22 N13 -1.8(7) . . . . ?
N14 C24 C25 C26 158.4(5) . . . . ?
N14 C24 C25 C29 -23.7(7) . . . . ?
N14 C24 O3 Dy1 3.0(7) . . . . ?
N15 C28 C29 C25 0.4(8) . . . . ?
O1 C14 N10 N11 -1.4(7) . . . . ?
O3 C24 C25 C26 -21.8(7) . . . . ?
O3 C24 C25 C29 156.2(5) . . . . ?
O3 C24 N14 N13 -1.1(7) . . . . ?
